data_1569933
loop_
_publ_author_name
'Glatz, Erika J.'
'LaDuca, Robert L.'

_publ_section_title
;
 Poly[[[\m-1,4-bis(pyridin-4-ylcarbonyl)piperazine-\k2
 N:N&#x2032;][\m-2-(2-carboxylatoeth-1-en-1-yl)benzoato-\k2 O:O
 2]zinc(II)] 2.5 hydrate]: a tri-periodic coordination polymer with a
 dimer-based six-connected pcu topology
;
_journal_issue 9
_journal_name_full IUCrData
_journal_paper_doi 10.1107/S2414314623008118
_journal_volume 8
_journal_year 2023
_chemical_formula_iupac '[Zn (C10 H6 O4) (C16 H16 N4 O2], 2.5H2 O'
_chemical_formula_moiety 'C26 H22 N4 O6 Zn, 2.5(H2 O)'
_chemical_formula_sum 'C26 H27 N4 O8.5 Zn'
_chemical_formula_weight 596.88
_chemical_name_systematic
;Poly[[[\m-1,4-bis(pyridin-4-ylcarbonyl)piperazine-\k^2^<i>N</i>:<i>N</i>'][\m-2-(2-carboxylatoeth-1-en-1-yl)benzoato-\k^2^<i>O</i>:<i>O</i>^2^]zinc(II)]
2.5 hydrate]
;
_space_group_crystal_system triclinic
_space_group_IT_number 2
_space_group_name_Hall '-P 1'
_space_group_name_H-M_alt 'P -1'
_atom_sites_solution_hydrogens mixed
_audit_creation_method
;
Olex2 1.5-ac5-024
(compiled 2022.04.12 svn.rca3783a0 for Rigaku Oxford Diffraction, GUI svn.r6498)
;
_cell_angle_alpha 90.9460(10)
_cell_angle_beta 111.5000(10)
_cell_angle_gamma 94.5860(10)
_cell_formula_units_Z 2
_cell_length_a 9.7753(7)
_cell_length_b 11.2349(8)
_cell_length_c 12.6422(9)
_cell_measurement_reflns_used 9996
_cell_measurement_temperature 173.15
_cell_measurement_theta_max 25.332
_cell_measurement_theta_min 2.249
_cell_volume 1286.11(16)
_computing_cell_refinement
;
APEX2 (Bruker, 2014)
;
_computing_data_collection
;
SAINT (Bruker, 2014)
;
_computing_data_reduction
;
SAINT Bruker, 2014)
;
_computing_molecular_graphics
;
<i>CrystalMaker X</i> (Palmer, 2020)
;
_computing_publication_material
;
Olex2 (Dolomanov <i>et al.</i>,  2009)
;
_computing_structure_refinement
;
SHELXL  (Sheldrick, 2015b)
;
_computing_structure_solution
;
<i>SHELXT</i> (Sheldrick, 2015a)
;
_diffrn_ambient_temperature 173.15
_diffrn_measured_fraction_theta_full 1.000
_diffrn_measured_fraction_theta_max 1.000
_diffrn_measurement_device_type 'Bruker APEXII CCD'
_diffrn_measurement_method '\f and \w scans'
_diffrn_radiation_type MoK\a
_diffrn_radiation_wavelength 0.71073
_diffrn_reflns_av_R_equivalents 0.0419
_diffrn_reflns_av_unetI/netI 0.0349
_diffrn_reflns_limit_h_max 11
_diffrn_reflns_limit_h_min -11
_diffrn_reflns_limit_k_max 13
_diffrn_reflns_limit_k_min -13
_diffrn_reflns_limit_l_max 15
_diffrn_reflns_limit_l_min -15
_diffrn_reflns_number 21745
_diffrn_reflns_theta_full 25.242
_diffrn_reflns_theta_max 25.351
_diffrn_reflns_theta_min 1.733
_diffrn_source_current 0.0
_diffrn_source_power 0.0
_diffrn_source_voltage 0.0
_diffrn_standards_number 0
_exptl_absorpt_coefficient_mu 1.016
_exptl_absorpt_correction_T_max 0.7452
_exptl_absorpt_correction_T_min 0.6828
_exptl_absorpt_correction_type multi-scan
_exptl_absorpt_process_details
;
(SADABS; Krause <i>et al.</i>,  2015)
;
_exptl_crystal_colour colourless
_exptl_crystal_density_diffrn 1.541
_exptl_crystal_description plate
_exptl_crystal_F_000 618
_exptl_crystal_size_max 0.315
_exptl_crystal_size_mid 0.183
_exptl_crystal_size_min 0.115
_refine_diff_density_max 0.588
_refine_diff_density_min -0.444
_refine_ls_extinction_method none
_refine_ls_goodness_of_fit_ref 1.046
_refine_ls_hydrogen_treatment mixed
_refine_ls_matrix_type full
_refine_ls_number_parameters 379
_refine_ls_number_reflns 4731
_refine_ls_number_restraints 0
_refine_ls_restrained_S_all 1.046
_refine_ls_R_factor_all 0.0498
_refine_ls_R_factor_gt 0.0417
_refine_ls_shift/su_max 0.001
_refine_ls_shift/su_mean 0.000
_refine_ls_structure_factor_coef Fsqd
_refine_ls_weighting_details 'w=1/[\s^2^(Fo^2^)+(0.0576P)^2^+1.1933P] where P=(Fo^2^+2Fc^2^)/3'
_refine_ls_weighting_scheme calc
_refine_ls_wR_factor_gt 0.1030
_refine_ls_wR_factor_ref 0.1094
_reflns_number_gt 4072
_reflns_number_total 4731
_reflns_threshold_expression 'I > 2\s(I)'
_cod_data_source_file tk4097.cif
_cod_data_source_block I
_cod_original_formula_sum 'C26 H27 N4 O8.50 Zn'
_cod_database_code 1569933
_shelx_space_group_comment
;
The symmetry employed for this shelxl refinement is uniquely defined
by the following loop, which should always be used as a source of
symmetry information in preference to the above space-group names.
They are only intended as comments.
;
_shelx_estimated_absorpt_t_min 0.740
_shelx_estimated_absorpt_t_max 0.892

loop_
_space_group_symop_operation_xyz
'x, y, z'
'-x, -y, -z'

loop_
_atom_site_type_symbol
_atom_site_label
_atom_site_fract_x
_atom_site_fract_y
_atom_site_fract_z
_atom_site_U_iso_or_equiv
_atom_site_adp_type
_atom_site_calc_flag
_atom_site_occupancy
_atom_site_disorder_assembly
_atom_site_disorder_group
Zn Zn1 -0.15546(3) 0.62686(3) 0.50462(3) 0.02129(12) Uani d 1 . .
O O1 0.0637(2) 0.6167(2) 0.58481(18) 0.0335(5) Uani d 1 . .
O O2 0.2592(2) 0.52624(16) 0.58582(16) 0.0243(4) Uani d 1 . .
O O3 0.8181(2) 0.79023(17) 0.56657(17) 0.0267(4) Uani d 1 . .
O O4 0.5903(2) 0.70545(17) 0.48281(17) 0.0280(4) Uani d 1 . .
O O5 -0.1940(2) 0.3588(2) 0.99632(19) 0.0423(6) Uani d 1 . .
O O6 -0.2907(3) 0.7848(3) -0.0556(2) 0.0754(10) Uani d 1 . .
N N1 -0.1944(2) 0.5527(2) 0.64955(19) 0.0214(5) Uani d 1 . .
N N2 -0.4061(3) 0.4473(2) 0.9549(2) 0.0343(6) Uani d 1 . .
N N3 -0.1472(3) 0.7006(2) 0.3520(2) 0.0243(5) Uani d 1 A 1
N N4 -0.0913(12) 0.9139(10) 0.0150(10) 0.055(2) Uani d 0.5 B 1
N N4A -0.0617(12) 0.8707(10) 0.0061(10) 0.055(2) Uani d 0.5 B 2
C C1 0.1968(3) 0.6189(3) 0.5937(2) 0.0229(6) Uani d 1 . .
C C2 0.2851(3) 0.7357(3) 0.6161(2) 0.0269(6) Uani d 1 . .
H H2 0.238736 0.804934 0.623152 0.032 Uiso calc 1 . .
C C3 0.4259(3) 0.7495(2) 0.6269(2) 0.0230(6) Uani d 1 . .
H H3 0.473237 0.679361 0.624748 0.028 Uiso calc 1 . .
C C4 0.5140(3) 0.8655(2) 0.6420(2) 0.0230(6) Uani d 1 . .
C C5 0.4832(3) 0.9620(3) 0.6986(3) 0.0316(7) Uani d 1 . .
H H5 0.410901 0.949627 0.731975 0.038 Uiso calc 1 . .
C C6 0.5551(3) 1.0745(3) 0.7070(3) 0.0340(7) Uani d 1 . .
H H6 0.532354 1.138200 0.746211 0.041 Uiso calc 1 . .
C C7 0.6603(3) 1.0948(3) 0.6585(3) 0.0301(7) Uani d 1 . .
H H7 0.705651 1.173136 0.660143 0.036 Uiso calc 1 . .
C C8 0.6988(3) 1.0000(2) 0.6077(2) 0.0247(6) Uani d 1 . .
H H8 0.774332 1.013093 0.577604 0.030 Uiso calc 1 . .
C C9 0.6284(3) 0.8850(2) 0.5999(2) 0.0199(5) Uani d 1 . .
C C10 0.6782(3) 0.7860(2) 0.5446(2) 0.0217(6) Uani d 1 . .
C C11 -0.3122(3) 0.4749(3) 0.6345(2) 0.0256(6) Uani d 1 . .
H H11 -0.372659 0.446765 0.559249 0.031 Uiso calc 1 . .
C C12 -0.3492(3) 0.4339(3) 0.7242(2) 0.0274(6) Uani d 1 . .
H H12 -0.434016 0.379278 0.710359 0.033 Uiso calc 1 . .
C C13 -0.2611(3) 0.4735(3) 0.8342(2) 0.0247(6) Uani d 1 . .
C C14 -0.1389(3) 0.5547(3) 0.8502(2) 0.0285(6) Uani d 1 . .
H H14 -0.076211 0.584059 0.924517 0.034 Uiso calc 1 . .
C C15 -0.1109(3) 0.5916(3) 0.7564(2) 0.0258(6) Uani d 1 . .
H H15 -0.027963 0.647579 0.767864 0.031 Uiso calc 1 . .
C C16 -0.2858(3) 0.4230(3) 0.9354(2) 0.0280(6) Uani d 1 . .
C C17 -0.5221(4) 0.5169(3) 0.8825(3) 0.0398(8) Uani d 1 . .
H H17A -0.611224 0.462603 0.840273 0.048 Uiso calc 1 . .
H H17B -0.488164 0.557330 0.826334 0.048 Uiso calc 1 . .
C C18 -0.4399(4) 0.3913(3) 1.0475(3) 0.0393(8) Uani d 1 . .
H H18A -0.353374 0.351967 1.096714 0.047 Uiso calc 1 . .
H H18B -0.523926 0.329325 1.015340 0.047 Uiso calc 1 . .
C C19 -0.2282(5) 0.7892(3) 0.3032(3) 0.0560(11) Uani d 1 . .
H H19 -0.281012 0.826011 0.342737 0.067 Uiso calc 1 A 1
C C20 -0.2390(5) 0.8297(4) 0.1985(4) 0.0632(12) Uani d 1 . .
H H20 -0.300901 0.891042 0.166220 0.076 Uiso calc 1 . .
C C21 -0.1611(3) 0.7821(3) 0.1415(3) 0.0333(7) Uani d 1 . .
C C22 -0.0800(4) 0.6893(3) 0.1895(3) 0.0476(9) Uani d 1 . .
H H22 -0.026352 0.651547 0.151260 0.057 Uiso calc 1 . .
C C23 -0.0767(4) 0.6512(3) 0.2932(3) 0.0422(9) Uani d 1 . .
H H23 -0.021078 0.586034 0.324248 0.051 Uiso calc 1 A 1
C C24 -0.1805(4) 0.8208(3) 0.0238(3) 0.0427(8) Uani d 1 . .
C C25 -0.1099(11) 0.9534(11) -0.1007(9) 0.055(2) Uani d 0.5 B 1
H H25A -0.076411 0.891093 -0.139522 0.066 Uiso calc 0.5 B 1
H H25B -0.216754 0.957040 -0.143984 0.066 Uiso calc 0.5 B 1
C C25A 0.0797(12) 0.9105(10) 0.0941(10) 0.055(2) Uani d 0.5 B 2
H H25C 0.162575 0.890943 0.071708 0.066 Uiso calc 0.5 B 2
H H25D 0.090287 0.874146 0.167210 0.066 Uiso calc 0.5 B 2
C C26 0.0516(12) 0.9594(10) 0.1064(10) 0.055(2) Uani d 0.5 B 1
H H26C 0.033841 0.962963 0.178519 0.066 Uiso calc 0.5 B 1
H H26D 0.121296 0.897875 0.113890 0.066 Uiso calc 0.5 B 1
H H26A -0.181(11) 0.894(8) -0.158(8) 0.082 Uiso d 0.5 C 2
H H26B 0.016(11) 0.886(8) -0.124(8) 0.082 Uiso d 0.5 D 2
C C26A -0.0701(11) 0.9102(12) -0.1049(9) 0.055(2) Uani d 0.5 B 2
O O1W 0.0231(8) 0.9573(7) 0.5214(8) 0.084(2) Uani d 0.5 E 1
H H1WA -0.029169 0.917347 0.553973 0.126 Uiso d 0.5 E 1
H H1WB -0.035607 0.958220 0.450405 0.126 Uiso d 0.5 E 1
O O2W 0.0639(5) 0.9328(4) 0.6978(4) 0.0783(13) Uani d 0.75 F 2
H H2WA -0.018142 0.889470 0.660137 0.117 Uiso d 0.75 F 2
H H2WB 0.110935 0.899043 0.760734 0.117 Uiso d 0.75 F 2
O O3W 0.2431(5) 0.8664(4) 0.9103(5) 0.1026(18) Uani d 0.75 G 2
H H3WA 0.338476 0.865930 0.933176 0.154 Uiso d 0.75 G 2
H H3WB 0.211426 0.792850 0.915446 0.154 Uiso d 0.75 G 2
O O4W 0.5073(13) 0.9704(11) 0.9673(7) 0.117(4) Uani d 0.5 H 2
H H4WA 0.569979 0.996946 0.937002 0.176 Uiso d 0.5 H 2
H H4WB 0.520409 0.894976 0.975842 0.176 Uiso d 0.5 H 2

loop_
_atom_site_aniso_label
_atom_site_aniso_U_11
_atom_site_aniso_U_22
_atom_site_aniso_U_33
_atom_site_aniso_U_12
_atom_site_aniso_U_13
_atom_site_aniso_U_23
Zn1 0.02256(19) 0.02113(19) 0.02374(19) 0.00199(12) 0.01265(14) 0.00330(13)
O1 0.0190(10) 0.0462(13) 0.0380(12) 0.0021(9) 0.0135(9) 0.0066(10)
O2 0.0244(10) 0.0236(10) 0.0272(10) 0.0003(8) 0.0128(8) 0.0004(8)
O3 0.0231(10) 0.0238(10) 0.0375(12) 0.0020(8) 0.0162(9) 0.0005(9)
O4 0.0299(11) 0.0253(11) 0.0282(11) -0.0009(9) 0.0110(9) -0.0042(9)
O5 0.0352(12) 0.0607(16) 0.0360(13) 0.0133(11) 0.0166(10) 0.0184(11)
O6 0.073(2) 0.101(2) 0.0319(14) -0.0514(18) 0.0073(14) 0.0112(15)
N1 0.0218(11) 0.0226(12) 0.0232(12) 0.0028(9) 0.0119(10) 0.0020(9)
N2 0.0335(14) 0.0461(16) 0.0317(14) 0.0104(12) 0.0199(12) 0.0160(12)
N3 0.0303(13) 0.0205(12) 0.0272(13) 0.0037(10) 0.0162(10) 0.0050(10)
N4 0.036(3) 0.090(6) 0.0246(16) -0.021(3) -0.0004(19) 0.025(3)
N4A 0.036(3) 0.090(6) 0.0246(16) -0.021(3) -0.0004(19) 0.025(3)
C1 0.0194(14) 0.0339(16) 0.0157(13) 0.0009(12) 0.0071(11) 0.0042(11)
C2 0.0269(15) 0.0257(15) 0.0319(16) 0.0049(12) 0.0147(13) -0.0005(12)
C3 0.0263(14) 0.0221(14) 0.0220(14) 0.0043(11) 0.0102(12) 0.0011(11)
C4 0.0228(14) 0.0224(14) 0.0243(14) 0.0054(11) 0.0084(12) 0.0008(11)
C5 0.0296(16) 0.0292(16) 0.0389(18) 0.0022(13) 0.0166(14) -0.0028(13)
C6 0.0348(17) 0.0253(15) 0.0418(18) 0.0049(13) 0.0142(14) -0.0075(13)
C7 0.0297(16) 0.0201(14) 0.0366(17) -0.0007(12) 0.0080(13) 0.0012(12)
C8 0.0213(14) 0.0240(14) 0.0264(15) 0.0013(11) 0.0061(12) 0.0040(12)
C9 0.0179(13) 0.0209(13) 0.0188(13) 0.0041(10) 0.0037(11) 0.0014(10)
C10 0.0253(14) 0.0226(14) 0.0203(14) 0.0027(11) 0.0116(11) 0.0066(11)
C11 0.0245(14) 0.0279(15) 0.0249(15) -0.0005(12) 0.0102(12) -0.0008(12)
C12 0.0246(14) 0.0323(16) 0.0265(15) -0.0053(12) 0.0124(12) -0.0017(12)
C13 0.0235(14) 0.0291(15) 0.0244(15) 0.0033(12) 0.0120(12) 0.0014(12)
C14 0.0262(15) 0.0334(16) 0.0248(15) -0.0015(12) 0.0094(12) -0.0018(12)
C15 0.0214(14) 0.0267(15) 0.0299(16) -0.0029(11) 0.0114(12) -0.0010(12)
C16 0.0230(14) 0.0353(17) 0.0239(15) -0.0034(12) 0.0076(12) 0.0010(13)
C17 0.0353(17) 0.061(2) 0.0318(17) 0.0126(16) 0.0196(14) 0.0180(16)
C18 0.0392(18) 0.047(2) 0.0425(19) 0.0087(15) 0.0259(16) 0.0181(16)
C19 0.088(3) 0.053(2) 0.053(2) 0.043(2) 0.048(2) 0.0306(19)
C20 0.095(3) 0.058(3) 0.062(3) 0.044(2) 0.050(3) 0.036(2)
C21 0.0329(16) 0.0368(17) 0.0301(17) -0.0035(13) 0.0127(13) 0.0100(13)
C22 0.061(2) 0.058(2) 0.040(2) 0.0255(19) 0.0337(18) 0.0167(17)
C23 0.054(2) 0.048(2) 0.0395(19) 0.0288(17) 0.0295(17) 0.0206(16)
C24 0.0389(19) 0.055(2) 0.0337(19) -0.0049(16) 0.0143(16) 0.0162(16)
C25 0.036(3) 0.090(6) 0.0246(16) -0.021(3) -0.0004(19) 0.025(3)
C25A 0.036(3) 0.090(6) 0.0246(16) -0.021(3) -0.0004(19) 0.025(3)
C26 0.036(3) 0.090(6) 0.0246(16) -0.021(3) -0.0004(19) 0.025(3)
C26A 0.036(3) 0.090(6) 0.0246(16) -0.021(3) -0.0004(19) 0.025(3)
O1W 0.069(5) 0.072(5) 0.122(7) -0.012(4) 0.050(5) 0.016(5)
O2W 0.054(3) 0.071(3) 0.093(4) -0.011(2) 0.011(2) -0.020(2)
O3W 0.082(3) 0.063(3) 0.136(5) 0.010(2) 0.007(3) 0.031(3)
O4W 0.109(6) 0.157(11) 0.081(8) 0.009(7) 0.029(6) 0.042(7)

loop_
_atom_type_symbol
_atom_type_description
_atom_type_scat_dispersion_real
_atom_type_scat_dispersion_imag
_atom_type_scat_source
C C 0.0033 0.0016 'International Tables Vol C Tables 4.2.6.8 and 6.1.1.4'
H H 0.0000 0.0000 'International Tables Vol C Tables 4.2.6.8 and 6.1.1.4'
N N 0.0061 0.0033 'International Tables Vol C Tables 4.2.6.8 and 6.1.1.4'
O O 0.0106 0.0060 'International Tables Vol C Tables 4.2.6.8 and 6.1.1.4'
Zn Zn 0.2839 1.4301 'International Tables Vol C Tables 4.2.6.8 and 6.1.1.4'

loop_
_exptl_crystal_face_index_h
_exptl_crystal_face_index_k
_exptl_crystal_face_index_l
_exptl_crystal_face_perp_dist
0.00 -1.00 0.00 0.0360
0.00 1.00 0.00 0.0570
2.00 0.00 -1.00 0.1510
-2.00 0.00 1.00 0.1190
0.00 -1.00 1.00 0.0440
0.00 1.00 -1.00 0.0760
-1.00 2.00 0.00 0.0870
0.00 1.00 2.00 0.0770
0.00 -1.00 -2.00 0.0870
2.00 -1.00 -1.00 0.1260
2.00 0.00 1.00 0.1000
-2.00 0.00 -1.00 0.0850
-2.00 1.00 1.00 0.1130
-2.00 2.00 -1.00 0.0800
1.00 -1.00 0.00 0.0740
0.00 -2.00 -1.00 0.0540
-1.00 -1.00 -2.00 0.0650
-1.00 -2.00 0.00 0.0570

loop_
_geom_angle_atom_site_label_1
_geom_angle_atom_site_label_2
_geom_angle_atom_site_label_3
_geom_angle_site_symmetry_1
_geom_angle_site_symmetry_3
_geom_angle
_geom_angle_publ_flag
O1 Zn1 O2 . 2_566 112.24(8) y
O1 Zn1 O3 . 1_455 101.58(8) y
O1 Zn1 N1 . . 90.05(8) y
O1 Zn1 N3 . . 97.32(9) y
O2 Zn1 O3 2_566 1_455 145.68(8) y
O2 Zn1 N1 2_566 . 87.90(8) y
O2 Zn1 N3 2_566 . 89.27(8) y
O3 Zn1 N1 1_455 . 86.39(8) y
O3 Zn1 N3 1_455 . 92.14(8) y
N3 Zn1 N1 . . 172.63(8) y
C1 O1 Zn1 . . 156.27(19) ?
C1 O2 Zn1 . 2_566 125.25(17) ?
C10 O3 Zn1 . 1_655 103.62(16) ?
C11 N1 Zn1 . . 120.68(18) ?
C15 N1 Zn1 . . 121.34(18) ?
C15 N1 C11 . . 117.6(2) ?
C16 N2 C17 . . 125.3(2) ?
C16 N2 C18 . . 120.2(3) ?
C17 N2 C18 . . 114.1(2) ?
C19 N3 Zn1 . . 121.5(2) ?
C23 N3 Zn1 . . 121.7(2) ?
C23 N3 C19 . . 116.3(3) ?
C24 N4 C25 . . 118.1(8) ?
C24 N4 C26 . . 124.7(7) ?
C25 N4 C26 . . 114.8(6) ?
C24 N4A C25A . . 125.6(7) ?
C24 N4A C26A . . 122.0(7) ?
C25A N4A C26A . . 111.6(6) ?
O1 C1 O2 . . 123.7(3) ?
O1 C1 C2 . . 118.1(3) ?
O2 C1 C2 . . 118.2(2) ?
C1 C2 H2 . . 118.2 ?
C3 C2 C1 . . 123.7(3) ?
C3 C2 H2 . . 118.2 ?
C2 C3 H3 . . 117.6 ?
C2 C3 C4 . . 124.8(3) ?
C4 C3 H3 . . 117.6 ?
C5 C4 C3 . . 119.7(3) ?
C5 C4 C9 . . 117.7(3) ?
C9 C4 C3 . . 122.6(2) ?
C4 C5 H5 . . 119.1 ?
C6 C5 C4 . . 121.7(3) ?
C6 C5 H5 . . 119.1 ?
C5 C6 H6 . . 119.9 ?
C5 C6 C7 . . 120.2(3) ?
C7 C6 H6 . . 119.9 ?
C6 C7 H7 . . 120.3 ?
C8 C7 C6 . . 119.4(3) ?
C8 C7 H7 . . 120.3 ?
C7 C8 H8 . . 119.5 ?
C7 C8 C9 . . 121.1(3) ?
C9 C8 H8 . . 119.5 ?
C4 C9 C10 . . 122.4(2) ?
C8 C9 C4 . . 119.7(2) ?
C8 C9 C10 . . 117.9(2) ?
O3 C10 C9 . . 115.8(2) ?
O4 C10 O3 . . 122.2(2) ?
O4 C10 C9 . . 122.0(2) ?
N1 C11 H11 . . 118.6 ?
N1 C11 C12 . . 122.7(3) ?
C12 C11 H11 . . 118.6 ?
C11 C12 H12 . . 120.4 ?
C13 C12 C11 . . 119.1(3) ?
C13 C12 H12 . . 120.4 ?
C12 C13 C14 . . 118.4(3) ?
C12 C13 C16 . . 121.7(3) ?
C14 C13 C16 . . 119.7(3) ?
C13 C14 H14 . . 120.6 ?
C15 C14 C13 . . 118.8(3) ?
C15 C14 H14 . . 120.6 ?
N1 C15 C14 . . 123.4(3) ?
N1 C15 H15 . . 118.3 ?
C14 C15 H15 . . 118.3 ?
O5 C16 N2 . . 123.0(3) ?
O5 C16 C13 . . 118.1(3) ?
N2 C16 C13 . . 118.9(3) ?
N2 C17 H17A . . 109.5 ?
N2 C17 H17B . . 109.5 ?
N2 C17 C18 . 2_467 110.9(3) ?
H17A C17 H17B . . 108.1 ?
C18 C17 H17A 2_467 . 109.5 ?
C18 C17 H17B 2_467 . 109.5 ?
N2 C18 C17 . 2_467 110.6(3) ?
N2 C18 H18A . . 109.5 ?
N2 C18 H18B . . 109.5 ?
C17 C18 H18A 2_467 . 109.5 ?
C17 C18 H18B 2_467 . 109.5 ?
H18A C18 H18B . . 108.1 ?
N3 C19 H19 . . 118.4 ?
N3 C19 C20 . . 123.2(3) ?
C20 C19 H19 . . 118.4 ?
C19 C20 H20 . . 120.0 ?
C21 C20 C19 . . 120.0(3) ?
C21 C20 H20 . . 120.0 ?
C20 C21 C22 . . 117.3(3) ?
C20 C21 C24 . . 119.9(3) ?
C22 C21 C24 . . 122.3(3) ?
C21 C22 H22 . . 120.1 ?
C21 C22 C23 . . 119.7(3) ?
C23 C22 H22 . . 120.1 ?
N3 C23 C22 . . 123.4(3) ?
N3 C23 H23 . . 118.3 ?
C22 C23 H23 . . 118.3 ?
O6 C24 N4 . . 121.3(6) ?
O6 C24 N4A . . 120.5(6) ?
O6 C24 C21 . . 119.4(3) ?
N4 C24 C21 . . 117.6(6) ?
N4A C24 C21 . . 118.3(6) ?
N4 C25 H25A . . 108.0 ?
N4 C25 H25B . . 108.0 ?
H25A C25 H25B . . 107.2 ?
C26 C25 N4 2_575 . 117.2(12) ?
C26 C25 H25A 2_575 . 108.0 ?
C26 C25 H25B 2_575 . 108.0 ?
N4A C25A H25C . . 111.3 ?
N4A C25A H25D . . 111.3 ?
N4A C25A C26A . 2_575 102.4(7) ?
H25C C25A H25D . . 109.2 ?
C26A C25A H25C 2_575 . 111.3 ?
C26A C25A H25D 2_575 . 111.3 ?
N4 C26 H26C . . 107.0 ?
N4 C26 H26D . . 107.0 ?
C25 C26 N4 2_575 . 121.2(11) ?
C25 C26 H26C 2_575 . 107.0 ?
C25 C26 H26D 2_575 . 107.0 ?
H26C C26 H26D . . 106.8 ?
N4A C26A H26A . . 105(5) ?
N4A C26A H26B . . 111(5) ?
C25A C26A H26A 2_575 . 94(5) ?
C25A C26A H26B 2_575 . 114(5) ?
H26A C26A H26B . . 125(7) ?
H1WA O1W H1WB . . 104.5 ?
H2WA O2W H2WB . . 109.4 ?
H3WA O3W H3WB . . 104.5 ?
H4WA O4W H4WB . . 104.5 ?

loop_
_geom_bond_atom_site_label_1
_geom_bond_atom_site_label_2
_geom_bond_site_symmetry_2
_geom_bond_distance
_geom_bond_publ_flag
Zn1 O1 . 2.020(2) y
Zn1 O2 2_566 2.0249(19) y
Zn1 O3 1_455 2.0555(19) y
Zn1 N1 . 2.169(2) y
Zn1 N3 . 2.139(2) y
O1 C1 . 1.262(3) ?
O2 C1 . 1.269(3) ?
O3 C10 . 1.289(3) ?
O4 C10 . 1.236(3) ?
O5 C16 . 1.238(4) ?
O6 C24 . 1.207(4) ?
N1 C11 . 1.341(4) ?
N1 C15 . 1.341(4) ?
N2 C16 . 1.334(4) ?
N2 C17 . 1.462(4) ?
N2 C18 . 1.466(4) ?
N3 C19 . 1.337(4) ?
N3 C23 . 1.326(4) ?
N4 C24 . 1.340(13) ?
N4 C25 . 1.486(10) ?
N4 C26 . 1.494(10) ?
N4A C24 . 1.343(12) ?
N4A C25A . 1.451(10) ?
N4A C26A . 1.454(10) ?
C1 C2 . 1.475(4) ?
C2 H2 . 0.9500 ?
C2 C3 . 1.328(4) ?
C3 H3 . 0.9500 ?
C3 C4 . 1.473(4) ?
C4 C5 . 1.400(4) ?
C4 C9 . 1.409(4) ?
C5 H5 . 0.9500 ?
C5 C6 . 1.378(4) ?
C6 H6 . 0.9500 ?
C6 C7 . 1.384(4) ?
C7 H7 . 0.9500 ?
C7 C8 . 1.380(4) ?
C8 H8 . 0.9500 ?
C8 C9 . 1.398(4) ?
C9 C10 . 1.508(4) ?
C11 H11 . 0.9500 ?
C11 C12 . 1.387(4) ?
C12 H12 . 0.9500 ?
C12 C13 . 1.384(4) ?
C13 C14 . 1.394(4) ?
C13 C16 . 1.499(4) ?
C14 H14 . 0.9500 ?
C14 C15 . 1.375(4) ?
C15 H15 . 0.9500 ?
C17 H17A . 0.9900 ?
C17 H17B . 0.9900 ?
C17 C18 2_467 1.502(5) ?
C18 H18A . 0.9900 ?
C18 H18B . 0.9900 ?
C19 H19 . 0.9500 ?
C19 C20 . 1.377(5) ?
C20 H20 . 0.9500 ?
C20 C21 . 1.357(5) ?
C21 C22 . 1.373(5) ?
C21 C24 . 1.506(4) ?
C22 H22 . 0.9500 ?
C22 C23 . 1.376(5) ?
C23 H23 . 0.9500 ?
C25 H25A . 0.9900 ?
C25 H25B . 0.9900 ?
C25 C26 2_575 1.11(2) ?
C25A H25C . 0.9900 ?
C25A H25D . 0.9900 ?
C25A C26A 2_575 2.029(19) ?
C26 H26C . 0.9900 ?
C26 H26D . 0.9900 ?
C26A H26A . 1.05(10) ?
C26A H26B . 1.01(9) ?
O1W H1WA . 0.8694 ?
O1W H1WB . 0.8705 ?
O2W H2WA . 0.8702 ?
O2W H2WB . 0.8706 ?
O3W H3WA . 0.8699 ?
O3W H3WB . 0.8704 ?
O4W H4WA . 0.8697 ?
O4W H4WB . 0.8700 ?

loop_
_geom_hbond_atom_site_label_D
_geom_hbond_atom_site_label_H
_geom_hbond_atom_site_label_A
_geom_hbond_site_symmetry_A
_geom_hbond_distance_DH
_geom_hbond_distance_HA
_geom_hbond_distance_DA
_geom_hbond_angle_DHA
_geom_hbond_publ_flag
O2W H2WA O3 1_455 0.87 1.87 2.732(4) 172 yes
O2W H2WB O3W . 0.87 1.92 2.770(7) 165 yes
O3W H3WA O4W . 0.87 1.85 2.585(13) 140 yes
O3W H3WB O5 2_567 0.87 2.08 2.888(5) 154 yes

loop_
_geom_torsion_atom_site_label_1
_geom_torsion_atom_site_label_2
_geom_torsion_atom_site_label_3
_geom_torsion_atom_site_label_4
_geom_torsion_site_symmetry_1
_geom_torsion_site_symmetry_2
_geom_torsion_site_symmetry_3
_geom_torsion_site_symmetry_4
_geom_torsion
_geom_torsion_publ_flag
Zn1 O1 C1 O2 . . . . -95.1(5) ?
Zn1 O1 C1 C2 . . . . 85.7(6) ?
Zn1 O2 C1 O1 2_566 . . . 27.7(4) ?
Zn1 O2 C1 C2 2_566 . . . -153.07(19) ?
Zn1 O3 C10 O4 1_655 . . . -10.6(3) ?
Zn1 O3 C10 C9 1_655 . . . 169.00(18) ?
Zn1 N1 C11 C12 . . . . -173.8(2) ?
Zn1 N1 C15 C14 . . . . 174.3(2) ?
Zn1 N3 C19 C20 . . . . -172.3(4) ?
Zn1 N3 C23 C22 . . . . 173.9(3) ?
O1 C1 C2 C3 . . . . -179.8(3) ?
O2 C1 C2 C3 . . . . 0.9(4) ?
N1 C11 C12 C13 . . . . -0.6(4) ?
N3 C19 C20 C21 . . . . -2.3(7) ?
C1 C2 C3 C4 . . . . 175.9(3) ?
C2 C3 C4 C5 . . . . 30.6(4) ?
C2 C3 C4 C9 . . . . -148.3(3) ?
C3 C4 C5 C6 . . . . -174.9(3) ?
C3 C4 C9 C8 . . . . 174.1(2) ?
C3 C4 C9 C10 . . . . -5.3(4) ?
C4 C5 C6 C7 . . . . 0.3(5) ?
C4 C9 C10 O3 . . . . -142.4(3) ?
C4 C9 C10 O4 . . . . 37.1(4) ?
C5 C4 C9 C8 . . . . -4.9(4) ?
C5 C4 C9 C10 . . . . 175.8(3) ?
C5 C6 C7 C8 . . . . -3.9(5) ?
C6 C7 C8 C9 . . . . 3.0(4) ?
C7 C8 C9 C4 . . . . 1.5(4) ?
C7 C8 C9 C10 . . . . -179.2(2) ?
C8 C9 C10 O3 . . . . 38.2(3) ?
C8 C9 C10 O4 . . . . -142.2(3) ?
C9 C4 C5 C6 . . . . 4.0(4) ?
C11 N1 C15 C14 . . . . 0.8(4) ?
C11 C12 C13 C14 . . . . 0.8(4) ?
C11 C12 C13 C16 . . . . -173.5(3) ?
C12 C13 C14 C15 . . . . -0.2(4) ?
C12 C13 C16 O5 . . . . 109.4(3) ?
C12 C13 C16 N2 . . . . -69.6(4) ?
C13 C14 C15 N1 . . . . -0.6(4) ?
C14 C13 C16 O5 . . . . -64.7(4) ?
C14 C13 C16 N2 . . . . 116.2(3) ?
C15 N1 C11 C12 . . . . -0.2(4) ?
C16 N2 C17 C18 . . . 2_467 -132.7(3) ?
C16 N2 C18 C17 . . . 2_467 132.5(3) ?
C16 C13 C14 C15 . . . . 174.1(3) ?
C17 N2 C16 O5 . . . . -176.5(3) ?
C17 N2 C16 C13 . . . . 2.5(5) ?
C17 N2 C18 C17 . . . 2_467 -54.2(4) ?
C18 N2 C16 O5 . . . . -4.0(5) ?
C18 N2 C16 C13 . . . . 175.0(3) ?
C18 N2 C17 C18 . . . 2_467 54.4(4) ?
C19 N3 C23 C22 . . . . 2.3(5) ?
C19 C20 C21 C22 . . . . 3.5(6) ?
C19 C20 C21 C24 . . . . 176.0(4) ?
C20 C21 C22 C23 . . . . -2.0(6) ?
C20 C21 C24 O6 . . . . -75.0(5) ?
C20 C21 C24 N4 . . . . 90.5(6) ?
C20 C21 C24 N4A . . . . 120.4(6) ?
C21 C22 C23 N3 . . . . -0.9(6) ?
C22 C21 C24 O6 . . . . 97.2(5) ?
C22 C21 C24 N4 . . . . -97.4(6) ?
C22 C21 C24 N4A . . . . -67.5(7) ?
C23 N3 C19 C20 . . . . -0.7(6) ?
C24 N4 C25 C26 . . . 2_575 168.1(12) ?
C24 N4 C26 C25 . . . 2_575 -168.1(14) ?
C24 N4A C25A C26A . . . 2_575 -100.9(10) ?
C24 N4A C26A C25A . . . 2_575 100.1(9) ?
C24 C21 C22 C23 . . . . -174.3(3) ?
C25 N4 C24 O6 . . . . -14.5(10) ?
C25 N4 C24 C21 . . . . -179.6(6) ?
C25 N4 C26 C25 . . . 2_575 29.8(17) ?
C25A N4A C24 O6 . . . . -175.9(7) ?
C25A N4A C24 C21 . . . . -11.5(11) ?
C25A N4A C26A C25A . . . 2_575 -70.2(9) ?
C26 N4 C24 O6 . . . . -176.1(7) ?
C26 N4 C24 C21 . . . . 18.8(11) ?
C26 N4 C25 C26 . . . 2_575 -28.5(16) ?
C26A N4A C24 O6 . . . . 15.2(11) ?
C26A N4A C24 C21 . . . . 179.7(7) ?
C26A N4A C25A C26A . . . 2_575 69.0(10) ?
